data_2224201
loop_
_publ_author_name
'Zhang, Zhi'
'Li, Yu-Jie'
'Gao, Xue-Mei'

_publ_section_title
;
 2-(4-Pyridylmethoxy)phenol
;
_journal_coeditor_code FJ2252
_journal_issue 12
_journal_name_full 'Acta Crystallographica Section E'
_journal_page_first o3160
_journal_paper_doi 10.1107/S1600536809047205
_journal_volume 65
_journal_year 2009
_chemical_formula_iupac 'C12 H11 N O2'
_chemical_formula_moiety 'C12 H11 N O2'
_chemical_formula_sum 'C12 H11 N O2'
_chemical_formula_weight 201.22
_chemical_name_systematic
;
2-(4-Pyridylmethoxy)phenol
;
_space_group_IT_number 61
_symmetry_cell_setting orthorhombic
_symmetry_space_group_name_Hall '-P 2ac 2ab'
_symmetry_space_group_name_H-M 'P b c a'
_atom_sites_solution_hydrogens geom
_atom_sites_solution_primary direct
_atom_sites_solution_secondary difmap
_audit_creation_method SHELXL-97
_cell_angle_alpha 90.00
_cell_angle_beta 90.00
_cell_angle_gamma 90.00
_cell_formula_units_Z 8
_cell_length_a 11.800(3)
_cell_length_b 9.114(4)
_cell_length_c 19.041(7)
_cell_measurement_reflns_used 9420
_cell_measurement_temperature 291(2)
_cell_measurement_theta_max 27.41
_cell_measurement_theta_min 3.02
_cell_volume 2047.8(13)
_computing_cell_refinement 'RAPID-AUTO (Rigaku, 1998)'
_computing_data_collection 'RAPID-AUTO (Rigaku, 1998)'
_computing_data_reduction 'CrystalStructure (Rigaku/MSC, 2002)'
_computing_molecular_graphics 'SHELXTL (Sheldrick, 2008)'
_computing_publication_material 'SHELXL97 (Sheldrick, 2008)'
_computing_structure_refinement 'SHELXL97 (Sheldrick, 2008)'
_computing_structure_solution 'SHELXS97 (Sheldrick, 2008)'
_diffrn_ambient_temperature 291(2)
_diffrn_measured_fraction_theta_full 0.999
_diffrn_measured_fraction_theta_max 0.999
_diffrn_measurement_device_type 'Rigaku R-AXIS RAPID'
_diffrn_measurement_method \w
_diffrn_radiation_monochromator graphite
_diffrn_radiation_source 'fine-focus sealed tube'
_diffrn_radiation_type MoK\a
_diffrn_radiation_wavelength 0.71073
_diffrn_reflns_av_R_equivalents 0.0826
_diffrn_reflns_av_sigmaI/netI 0.0421
_diffrn_reflns_limit_h_max 12
_diffrn_reflns_limit_h_min -14
_diffrn_reflns_limit_k_max 10
_diffrn_reflns_limit_k_min -10
_diffrn_reflns_limit_l_max 22
_diffrn_reflns_limit_l_min -22
_diffrn_reflns_number 14969
_diffrn_reflns_theta_full 24.98
_diffrn_reflns_theta_max 24.98
_diffrn_reflns_theta_min 3.02
_diffrn_standards_decay_% 0
_diffrn_standards_interval_count 0
_diffrn_standards_interval_time 0
_diffrn_standards_number 0
_exptl_absorpt_coefficient_mu 0.090
_exptl_absorpt_correction_T_max 0.9825
_exptl_absorpt_correction_T_min 0.9677
_exptl_absorpt_correction_type multi-scan
_exptl_absorpt_process_details '(ABSCOR; Higashi, 1995)'
_exptl_crystal_colour colorless
_exptl_crystal_density_diffrn 1.305
_exptl_crystal_density_method 'not measured'
_exptl_crystal_description block
_exptl_crystal_F_000 848
_exptl_crystal_size_max 0.37
_exptl_crystal_size_mid 0.35
_exptl_crystal_size_min 0.20
_refine_diff_density_max 0.153
_refine_diff_density_min -0.126
_refine_ls_extinction_method none
_refine_ls_goodness_of_fit_ref 1.026
_refine_ls_hydrogen_treatment constr
_refine_ls_matrix_type full
_refine_ls_number_parameters 137
_refine_ls_number_reflns 1802
_refine_ls_number_restraints 0
_refine_ls_restrained_S_all 1.026
_refine_ls_R_factor_all 0.1030
_refine_ls_R_factor_gt 0.0586
_refine_ls_shift/su_max 0.000
_refine_ls_shift/su_mean 0.000
_refine_ls_structure_factor_coef Fsqd
_refine_ls_weighting_details 'calc w=1/[\s^2^(Fo^2^)+(0.0709P)^2^+0.2741P] where P=(Fo^2^+2Fc^2^)/3'
_refine_ls_weighting_scheme calc
_refine_ls_wR_factor_gt 0.1268
_refine_ls_wR_factor_ref 0.1450
_reflns_number_gt 1139
_reflns_number_total 1802
_reflns_threshold_expression I>2\s(I)
_cod_data_source_file fj2252.cif
_cod_data_source_block I
_cod_original_cell_volume 2047.7(13)
_cod_database_code 2224201
_cod_database_fobs_code 2224201

loop_
_symmetry_equiv_pos_as_xyz
'x, y, z'
'-x+1/2, -y, z+1/2'
'-x, y+1/2, -z+1/2'
'x+1/2, -y+1/2, -z'
'-x, -y, -z'
'x-1/2, y, -z-1/2'
'x, -y-1/2, z-1/2'
'-x-1/2, y-1/2, z'

loop_
_atom_site_type_symbol
_atom_site_label
_atom_site_fract_x
_atom_site_fract_y
_atom_site_fract_z
_atom_site_U_iso_or_equiv
_atom_site_adp_type
_atom_site_calc_flag
_atom_site_refinement_flags
_atom_site_occupancy
_atom_site_disorder_assembly
_atom_site_disorder_group
C C1 0.0611(2) -0.0878(3) 0.41781(16) 0.0667(8) Uani d . 1 . .
H H1 0.0138 -0.0732 0.3794 0.080 Uiso calc R 1 . .
C C2 0.0381(2) -0.1961(3) 0.46523(17) 0.0704(8) Uani d . 1 . .
H H2 -0.0256 -0.2541 0.4577 0.085 Uiso calc R 1 . .
C C3 0.1917(2) -0.1394(3) 0.53017(15) 0.0682(8) Uani d . 1 . .
H H3 0.2377 -0.1565 0.5690 0.082 Uiso calc R 1 . .
C C4 0.2214(2) -0.0278(3) 0.48491(15) 0.0640(7) Uani d . 1 . .
H H4 0.2859 0.0280 0.4934 0.077 Uiso calc R 1 . .
C C5 0.1553(2) 0.0002(3) 0.42746(14) 0.0555(7) Uani d . 1 . .
C C6 0.1845(2) 0.1187(3) 0.37560(15) 0.0683(8) Uani d . 1 . .
H H6A 0.2593 0.1576 0.3856 0.082 Uiso calc R 1 . .
H H6B 0.1849 0.0789 0.3284 0.082 Uiso calc R 1 . .
C C7 0.1055(2) 0.3409(3) 0.33056(13) 0.0520(7) Uani d . 1 . .
C C8 0.1831(2) 0.3476(3) 0.27619(14) 0.0617(7) Uani d . 1 . .
H H8 0.2389 0.2761 0.2721 0.074 Uiso calc R 1 . .
C C9 0.1775(2) 0.4614(3) 0.22763(14) 0.0666(8) Uani d . 1 . .
H H9 0.2288 0.4653 0.1906 0.080 Uiso calc R 1 . .
C C10 0.0966(2) 0.5674(3) 0.23453(15) 0.0683(8) Uani d . 1 . .
H H10 0.0934 0.6441 0.2024 0.082 Uiso calc R 1 . .
C C11 0.0199(2) 0.5614(3) 0.28856(15) 0.0674(8) Uani d . 1 . .
H H11 -0.0347 0.6345 0.2927 0.081 Uiso calc R 1 . .
C C12 0.0226(2) 0.4485(3) 0.33687(14) 0.0573(7) Uani d . 1 . .
N N1 0.1011(2) -0.2237(2) 0.52130(12) 0.0647(6) Uani d . 1 . .
O O1 0.10215(15) 0.23246(18) 0.38082(9) 0.0601(5) Uani d . 1 . .
O O2 -0.05674(18) 0.4472(2) 0.38861(11) 0.0786(7) Uani d . 1 . .
H H2A -0.0530 0.3694 0.4101 0.118 Uiso calc R 1 . .

loop_
_atom_site_aniso_label
_atom_site_aniso_U_11
_atom_site_aniso_U_22
_atom_site_aniso_U_33
_atom_site_aniso_U_12
_atom_site_aniso_U_13
_atom_site_aniso_U_23
C1 0.0637(17) 0.0617(18) 0.0747(18) 0.0019(15) -0.0105(14) 0.0120(16)
C2 0.0573(18) 0.0585(19) 0.095(2) -0.0047(14) -0.0003(17) 0.0094(17)
C3 0.075(2) 0.0643(19) 0.0654(18) 0.0133(17) -0.0043(15) 0.0045(15)
C4 0.0631(17) 0.0499(16) 0.0790(19) -0.0027(14) -0.0037(16) -0.0003(15)
C5 0.0557(15) 0.0437(15) 0.0670(17) 0.0100(13) 0.0081(14) 0.0017(13)
C6 0.0689(18) 0.0535(17) 0.083(2) 0.0132(15) 0.0134(15) 0.0154(15)
C7 0.0568(15) 0.0428(14) 0.0564(15) -0.0058(13) -0.0043(13) 0.0051(12)
C8 0.0640(17) 0.0532(16) 0.0679(17) -0.0038(13) -0.0007(14) 0.0006(14)
C9 0.0764(19) 0.0660(18) 0.0573(16) -0.0129(16) -0.0033(14) 0.0084(15)
C10 0.0752(19) 0.0616(18) 0.0681(19) -0.0076(16) -0.0171(16) 0.0177(15)
C11 0.0686(18) 0.0556(17) 0.078(2) 0.0034(14) -0.0133(16) 0.0130(15)
C12 0.0576(16) 0.0490(16) 0.0652(17) 0.0019(14) -0.0038(14) 0.0020(13)
N1 0.0634(14) 0.0528(14) 0.0778(16) 0.0094(12) 0.0135(13) 0.0104(12)
O1 0.0650(12) 0.0450(10) 0.0703(12) 0.0096(9) 0.0098(9) 0.0095(9)
O2 0.0792(14) 0.0630(14) 0.0936(15) 0.0222(11) 0.0211(12) 0.0206(11)

loop_
_atom_type_symbol
_atom_type_description
_atom_type_scat_dispersion_real
_atom_type_scat_dispersion_imag
_atom_type_scat_source
C C 0.0033 0.0016 'International Tables Vol C Tables 4.2.6.8 and 6.1.1.4'
H H 0.0000 0.0000 'International Tables Vol C Tables 4.2.6.8 and 6.1.1.4'
N N 0.0061 0.0033 'International Tables Vol C Tables 4.2.6.8 and 6.1.1.4'
O O 0.0106 0.0060 'International Tables Vol C Tables 4.2.6.8 and 6.1.1.4'

loop_
_geom_angle_atom_site_label_1
_geom_angle_atom_site_label_2
_geom_angle_atom_site_label_3
_geom_angle_site_symmetry_1
_geom_angle_site_symmetry_3
_geom_angle
_geom_angle_publ_flag
C2 C1 C5 . . 119.4(3) ?
C2 C1 H1 . . 120.3 ?
C5 C1 H1 . . 120.3 ?
N1 C2 C1 . . 124.0(3) ?
N1 C2 H2 . . 118.0 ?
C1 C2 H2 . . 118.0 ?
N1 C3 C4 . . 123.5(3) ?
N1 C3 H3 . . 118.3 ?
C4 C3 H3 . . 118.3 ?
C5 C4 C3 . . 119.6(3) ?
C5 C4 H4 . . 120.2 ?
C3 C4 H4 . . 120.2 ?
C4 C5 C1 . . 117.1(3) ?
C4 C5 C6 . . 122.0(3) ?
C1 C5 C6 . . 120.9(3) ?
O1 C6 C5 . . 108.7(2) ?
O1 C6 H6A . . 109.9 ?
C5 C6 H6A . . 109.9 ?
O1 C6 H6B . . 109.9 ?
C5 C6 H6B . . 109.9 ?
H6A C6 H6B . . 108.3 ?
O1 C7 C8 . . 124.8(2) ?
O1 C7 C12 . . 115.2(2) ?
C8 C7 C12 . . 119.9(2) ?
C7 C8 C9 . . 120.0(3) ?
C7 C8 H8 . . 120.0 ?
C9 C8 H8 . . 120.0 ?
C10 C9 C8 . . 119.8(3) ?
C10 C9 H9 . . 120.1 ?
C8 C9 H9 . . 120.1 ?
C9 C10 C11 . . 120.4(3) ?
C9 C10 H10 . . 119.8 ?
C11 C10 H10 . . 119.8 ?
C10 C11 C12 . . 120.9(3) ?
C10 C11 H11 . . 119.5 ?
C12 C11 H11 . . 119.5 ?
O2 C12 C11 . . 118.3(2) ?
O2 C12 C7 . . 122.7(2) ?
C11 C12 C7 . . 119.0(3) ?
C2 N1 C3 . . 116.4(2) ?
C7 O1 C6 . . 117.04(19) ?
C12 O2 H2A . . 109.5 ?

loop_
_geom_bond_atom_site_label_1
_geom_bond_atom_site_label_2
_geom_bond_site_symmetry_2
_geom_bond_distance
_geom_bond_publ_flag
C1 C2 . 1.365(4) ?
C1 C5 . 1.384(4) ?
C1 H1 . 0.9300 ?
C2 N1 . 1.325(3) ?
C2 H2 . 0.9300 ?
C3 N1 . 1.327(3) ?
C3 C4 . 1.378(4) ?
C3 H3 . 0.9300 ?
C4 C5 . 1.367(4) ?
C4 H4 . 0.9300 ?
C5 C6 . 1.503(4) ?
C6 O1 . 1.424(3) ?
C6 H6A . 0.9700 ?
C6 H6B . 0.9700 ?
C7 O1 . 1.376(3) ?
C7 C8 . 1.383(3) ?
C7 C12 . 1.390(3) ?
C8 C9 . 1.391(4) ?
C8 H8 . 0.9300 ?
C9 C10 . 1.365(4) ?
C9 H9 . 0.9300 ?
C10 C11 . 1.371(4) ?
C10 H10 . 0.9300 ?
C11 C12 . 1.381(4) ?
C11 H11 . 0.9300 ?
C12 O2 . 1.359(3) ?
O2 H2A . 0.8200 ?

loop_
_geom_hbond_atom_site_label_D
_geom_hbond_atom_site_label_H
_geom_hbond_atom_site_label_A
_geom_hbond_site_symmetry_A
_geom_hbond_distance_DH
_geom_hbond_distance_HA
_geom_hbond_distance_DA
_geom_hbond_angle_DHA
O2 H2A N1 5_556 0.82 1.95 2.714(3) 155.4

loop_
_cod_related_entry_id
_cod_related_entry_database
_cod_related_entry_code
1 ChemSpider 14080161
